data_4130976
loop_
_publ_author_name
'Drori, Ran'
'Li, Chao'
'Hu, Chunhua'
'Raiteri, Paolo'
'Rohl, Andrew L.'
'Ward, Michael D.'
'Kahr, Bart'

_publ_section_title
;
 A Supramolecular Ice Growth Inhibitor.
;
_journal_issue 40
_journal_name_full 'Journal of the American Chemical Society'
_journal_page_first 13396
_journal_page_last 13401
_journal_paper_doi 10.1021/jacs.6b08267
_journal_volume 138
_journal_year 2016
_chemical_formula_sum 'C18 H17.14 Cl N4 O1.07'
_chemical_formula_weight 342.11
_space_group_crystal_system monoclinic
_space_group_IT_number 14
_space_group_name_Hall '-P 2ybc'
_space_group_name_H-M_alt 'P 1 21/c 1'
_atom_sites_solution_hydrogens mixed
_audit_creation_method SHELXL-2014/7
_cell_angle_alpha 90
_cell_angle_beta 114.1341(10)
_cell_angle_gamma 90
_cell_formula_units_Z 16
_cell_length_a 18.8662(9)
_cell_length_b 21.1549(11)
_cell_length_c 18.2240(9)
_cell_measurement_reflns_used 9711
_cell_measurement_temperature 100(2)
_cell_measurement_theta_max 15.98
_cell_measurement_theta_min 2.17
_cell_volume 6637.7(6)
_computing_cell_refinement 'Bruker SAINT'
_computing_data_collection 'Bruker APEX2'
_computing_data_reduction 'Bruker SAINT'
_computing_structure_refinement 'SHELXL-2014/7 (Sheldrick, 2014)'
_computing_structure_solution 'SHELXST (Sheldrick 2014)'
_diffrn_ambient_temperature 100(2)
_diffrn_measured_fraction_theta_full 0.991
_diffrn_measured_fraction_theta_max 0.993
_diffrn_measurement_device_type 'Bruker APEX-II CCD'
_diffrn_measurement_method '\f scans'
_diffrn_radiation_monochromator Si(111)
_diffrn_radiation_source 'beamline ChemMatCARS at APS'
_diffrn_radiation_type synchrotron
_diffrn_radiation_wavelength 0.41328
_diffrn_reflns_av_R_equivalents 0.0708
_diffrn_reflns_av_unetI/netI 0.0441
_diffrn_reflns_Laue_measured_fraction_full 0.991
_diffrn_reflns_Laue_measured_fraction_max 0.993
_diffrn_reflns_limit_h_max 24
_diffrn_reflns_limit_h_min -25
_diffrn_reflns_limit_k_max 28
_diffrn_reflns_limit_k_min -27
_diffrn_reflns_limit_l_max 23
_diffrn_reflns_limit_l_min -24
_diffrn_reflns_number 123725
_diffrn_reflns_point_group_measured_fraction_full 0.991
_diffrn_reflns_point_group_measured_fraction_max 0.993
_diffrn_reflns_theta_full 14.357
_diffrn_reflns_theta_max 16.001
_diffrn_reflns_theta_min 0.906
_exptl_absorpt_coefficient_mu 0.069
_exptl_absorpt_correction_T_max 0.7440
_exptl_absorpt_correction_T_min 0.6778
_exptl_absorpt_correction_type multi-scan
_exptl_absorpt_process_details SADABS
_exptl_crystal_colour colorless
_exptl_crystal_density_diffrn 1.369
_exptl_crystal_description block
_exptl_crystal_F_000 2860
_exptl_crystal_size_max 0.140
_exptl_crystal_size_mid 0.100
_exptl_crystal_size_min 0.030
_refine_diff_density_max 0.762
_refine_diff_density_min -0.944
_refine_diff_density_rms 0.080
_refine_ls_extinction_method none
_refine_ls_goodness_of_fit_ref 1.043
_refine_ls_hydrogen_treatment mixed
_refine_ls_matrix_type full
_refine_ls_number_parameters 982
_refine_ls_number_reflns 16383
_refine_ls_number_restraints 57
_refine_ls_restrained_S_all 1.042
_refine_ls_R_factor_all 0.0711
_refine_ls_R_factor_gt 0.0586
_refine_ls_shift/su_max 0.001
_refine_ls_shift/su_mean 0.000
_refine_ls_structure_factor_coef Fsqd
_refine_ls_weighting_details 'w=1/[\s^2^(Fo^2^)+(0.0988P)^2^+3.5646P] where P=(Fo^2^+2Fc^2^)/3'
_refine_ls_weighting_scheme calc
_refine_ls_wR_factor_gt 0.1621
_refine_ls_wR_factor_ref 0.1768
_reflns_Friedel_coverage 0.000
_reflns_number_gt 13303
_reflns_number_total 16383
_reflns_threshold_expression 'I > 2\s(I)'
_cod_data_source_file ja6b08267_si_002.cif
_cod_data_source_block PCl
_cod_original_sg_symbol_H-M 'P 21/c'
_cod_database_code 4130976
_shelx_shelxl_version_number 2014/7
_shelx_space_group_comment
;
The symmetry employed for this shelxl refinement is uniquely defined
by the following loop, which should always be used as a source of
symmetry information in preference to the above space-group names.
They are only intended as comments.
;
_shelx_estimated_absorpt_t_min 0.990
_shelx_estimated_absorpt_t_max 0.998

loop_
_space_group_symop_operation_xyz
'x, y, z'
'-x, y+1/2, -z+1/2'
'-x, -y, -z'
'x, -y-1/2, z-1/2'

loop_
_atom_site_label
_atom_site_type_symbol
_atom_site_fract_x
_atom_site_fract_y
_atom_site_fract_z
_atom_site_U_iso_or_equiv
_atom_site_adp_type
_atom_site_occupancy
_atom_site_site_symmetry_order
_atom_site_calc_flag
_atom_site_refinement_flags_posn
_atom_site_refinement_flags_adp
_atom_site_refinement_flags_occupancy
_atom_site_disorder_assembly
_atom_site_disorder_group
Cl1 Cl 0.08719(3) 0.45002(2) 0.64378(3) 0.03522(12) Uani 1 1 d . . . . .
Cl2 Cl 0.73171(3) 0.22959(3) 0.43133(4) 0.05164(16) Uani 1 1 d . . . . .
Cl3 Cl 0.11139(5) 0.71878(3) 0.26082(4) 0.05969(18) Uani 1 1 d . . . . .
Cl4 Cl 0.58401(3) 0.54948(4) 0.11944(4) 0.0610(2) Uani 1 1 d . . . . .
N1 N 0.56761(9) 0.45047(8) 0.41584(9) 0.0289(3) Uani 1 1 d . . . . .
N2 N 0.42632(9) 0.44801(8) 0.42976(10) 0.0336(3) Uani 1 1 d . . . . .
N3 N 0.66855(14) 0.30558(13) 0.63664(15) 0.0609(6) Uani 1 1 d D . . . .
H3A H 0.7133(12) 0.3068(18) 0.634(2) 0.091 Uiso 1 1 d D U . . .
H3B H 0.666(2) 0.2842(12) 0.6750(13) 0.091 Uiso 1 1 d D U . . .
N4 N 0.45226(11) 0.58411(10) 0.18493(11) 0.0421(4) Uani 1 1 d D . . . .
H4A H 0.4089(10) 0.5961(14) 0.1481(14) 0.063 Uiso 1 1 d D U . . .
H4B H 0.4921(12) 0.5780(14) 0.1741(18) 0.063 Uiso 1 1 d D U . . .
C1 C 0.62112(12) 0.37790(10) 0.52718(12) 0.0365(4) Uani 1 1 d . . . . .
H1 H 0.6699 0.3786 0.5236 0.044 Uiso 1 1 calc R U . . .
C2 C 0.61126(13) 0.34072(12) 0.58585(13) 0.0425(5) Uani 1 1 d . . . . .
C3 C 0.53693(13) 0.34098(11) 0.59141(13) 0.0412(5) Uani 1 1 d . . . . .
H3 H 0.5299 0.3165 0.6316 0.049 Uiso 1 1 calc R U . . .
C4 C 0.47762(12) 0.37572(10) 0.53987(12) 0.0372(4) Uani 1 1 d . . . . .
H4 H 0.4291 0.3749 0.5440 0.045 Uiso 1 1 calc R U . . .
C5 C 0.48590(11) 0.41377(9) 0.47916(11) 0.0321(4) Uani 1 1 d . . . . .
C6 C 0.56046(11) 0.41341(9) 0.47473(11) 0.0311(4) Uani 1 1 d . . . . .
C7 C 0.51266(11) 0.51849(9) 0.29989(11) 0.0321(4) Uani 1 1 d . . . . .
H7 H 0.5603 0.5191 0.2937 0.039 Uiso 1 1 calc R U . . .
C8 C 0.44853(11) 0.55216(10) 0.24644(12) 0.0354(4) Uani 1 1 d . . . . .
C9 C 0.37777(12) 0.55274(11) 0.25863(13) 0.0400(5) Uani 1 1 d . . . . .
H9 H 0.3348 0.5771 0.2241 0.048 Uiso 1 1 calc R U . . .
C10 C 0.37220(11) 0.51885(11) 0.31888(13) 0.0393(4) Uani 1 1 d . . . . .
H10 H 0.3249 0.5196 0.3257 0.047 Uiso 1 1 calc R U . . .
C11 C 0.43526(10) 0.48217(10) 0.37222(11) 0.0325(4) Uani 1 1 d . . . . .
C12 C 0.50657(10) 0.48429(9) 0.36167(11) 0.0301(4) Uani 1 1 d . . . . .
C13 C 0.64299(10) 0.45451(9) 0.41294(11) 0.0294(4) Uani 1 1 d . . . . .
C14 C 0.66129(12) 0.41232(11) 0.36559(12) 0.0380(4) Uani 1 1 d . . . . .
H14 H 0.6248 0.3814 0.3346 0.046 Uiso 1 1 calc R U . . .
C15 C 0.73409(13) 0.41610(12) 0.36426(14) 0.0458(5) Uani 1 1 d . . . . .
H15 H 0.7482 0.3874 0.3324 0.055 Uiso 1 1 calc R U . . .
C16 C 0.78588(12) 0.46146(12) 0.40922(16) 0.0478(6) Uani 1 1 d . . . . .
H16 H 0.8356 0.4641 0.4078 0.057 Uiso 1 1 calc R U . . .
C17 C 0.76665(11) 0.50302(11) 0.45627(15) 0.0434(5) Uani 1 1 d . . . . .
H17 H 0.8031 0.5340 0.4870 0.052 Uiso 1 1 calc R U . . .
C18 C 0.69428(11) 0.49995(10) 0.45913(12) 0.0345(4) Uani 1 1 d . . . . .
H18 H 0.6806 0.5282 0.4918 0.041 Uiso 1 1 calc R U . . .
N5 N 0.33657(8) 0.32948(6) 0.27247(9) 0.0233(3) Uani 1 1 d . . . . .
N6 N 0.47869(8) 0.32717(7) 0.25952(9) 0.0290(3) Uani 1 1 d . . . . .
N7 N 0.24663(10) 0.48440(8) 0.06273(10) 0.0352(4) Uani 1 1 d D . . . .
H7A H 0.2599(16) 0.5147(9) 0.0403(15) 0.053 Uiso 1 1 d D U . . .
H7B H 0.2073(11) 0.4887(13) 0.0743(16) 0.053 Uiso 1 1 d D U . . .
N8 N 0.45112(11) 0.19887(10) 0.50756(12) 0.0449(4) Uani 1 1 d D . . . .
H8A H 0.4863(14) 0.1717(12) 0.5325(17) 0.067 Uiso 1 1 d D U . . .
H8B H 0.4103(12) 0.2001(15) 0.5176(19) 0.067 Uiso 1 1 d D U . . .
C19 C 0.38999(10) 0.26206(8) 0.38958(11) 0.0278(3) Uani 1 1 d . . . . .
H19 H 0.3423 0.2627 0.3957 0.033 Uiso 1 1 calc R U . . .
C20 C 0.45375(11) 0.22802(9) 0.44412(13) 0.0351(4) Uani 1 1 d . . . . .
C21 C 0.52426(12) 0.22558(10) 0.43205(15) 0.0420(5) Uani 1 1 d . . . . .
H21 H 0.5667 0.2011 0.4674 0.050 Uiso 1 1 calc R U . . .
C22 C 0.53110(11) 0.25731(10) 0.37146(14) 0.0379(4) Uani 1 1 d . . . . .
H22 H 0.5785 0.2553 0.3650 0.045 Uiso 1 1 calc R U . . .
C23 C 0.46833(10) 0.29406(8) 0.31653(11) 0.0282(3) Uani 1 1 d . . . . .
C24 C 0.39691(10) 0.29448(8) 0.32725(10) 0.0247(3) Uani 1 1 d . . . . .
C25 C 0.28698(10) 0.40354(8) 0.16224(10) 0.0266(3) Uani 1 1 d . . . . .
H25 H 0.2372 0.4031 0.1638 0.032 Uiso 1 1 calc R U . . .
C26 C 0.30095(10) 0.44288(9) 0.10802(11) 0.0291(4) Uani 1 1 d . . . . .
C27 C 0.37416(11) 0.43941(9) 0.10165(11) 0.0319(4) Uani 1 1 d . . . . .
H27 H 0.3827 0.4643 0.0627 0.038 Uiso 1 1 calc R U . . .
C28 C 0.43129(11) 0.40080(9) 0.15095(11) 0.0304(4) Uani 1 1 d . . . . .
H28 H 0.4796 0.3992 0.1462 0.036 Uiso 1 1 calc R U . . .
C29 C 0.41985(10) 0.36273(8) 0.20956(11) 0.0262(3) Uani 1 1 d . . . . .
C30 C 0.34566(9) 0.36512(8) 0.21381(10) 0.0240(3) Uani 1 1 d . . . . .
C31 C 0.26244(9) 0.33155(7) 0.27857(10) 0.0224(3) Uani 1 1 d . . . . .
C32 C 0.20274(11) 0.29318(9) 0.22844(11) 0.0296(4) Uani 1 1 d . . . . .
H32 H 0.2112 0.2641 0.1930 0.036 Uiso 1 1 calc R U . . .
C33 C 0.13033(11) 0.29802(9) 0.23101(12) 0.0321(4) Uani 1 1 d . . . . .
H33 H 0.0885 0.2725 0.1967 0.039 Uiso 1 1 calc R U . . .
C34 C 0.11903(10) 0.33999(9) 0.28348(12) 0.0304(4) Uani 1 1 d . . . . .
H34 H 0.0693 0.3433 0.2848 0.036 Uiso 1 1 calc R U . . .
C35 C 0.17951(10) 0.37719(8) 0.33401(11) 0.0285(3) Uani 1 1 d . . . . .
H35 H 0.1715 0.4054 0.3705 0.034 Uiso 1 1 calc R U . . .
C36 C 0.25215(10) 0.37330(8) 0.33146(10) 0.0250(3) Uani 1 1 d . . . . .
H36 H 0.2939 0.3990 0.3656 0.030 Uiso 1 1 calc R U . . .
N9 N 0.15211(9) 0.27537(7) 0.49361(9) 0.0260(3) Uani 1 1 d . . . . .
N10 N 0.29798(9) 0.22623(7) 0.52132(10) 0.0309(3) Uani 1 1 d . . . . .
N11 N 0.27248(9) 0.41325(8) 0.71852(10) 0.0322(3) Uani 1 1 d D . . . .
H11A H 0.3122(10) 0.4227(13) 0.7614(10) 0.048 Uiso 1 1 d D U . . .
H11B H 0.2282(9) 0.4323(12) 0.7056(16) 0.048 Uiso 1 1 d D U . . .
N12 N 0.04592(12) 0.15060(9) 0.25364(12) 0.0420(4) Uani 1 1 d D . . . .
H12A H 0.0526(18) 0.1273(12) 0.2187(14) 0.063 Uiso 1 1 d D U . . .
H12B H -0.0003(9) 0.1648(14) 0.2433(18) 0.063 Uiso 1 1 d D U . . .
N13 N -0.02957(8) 0.44467(7) 0.13891(9) 0.0266(3) Uani 1 1 d . . . . .
C37 C 0.21062(10) 0.34480(8) 0.60730(11) 0.0267(3) Uani 1 1 d . . . . .
H37 H 0.1614 0.3624 0.5981 0.032 Uiso 1 1 calc R U . . .
C38 C 0.27763(10) 0.36628(8) 0.67204(11) 0.0277(3) Uani 1 1 d . . . . .
C39 C 0.35108(10) 0.33759(9) 0.68724(11) 0.0305(4) Uani 1 1 d . . . . .
H39 H 0.3961 0.3504 0.7325 0.037 Uiso 1 1 calc R U . . .
C40 C 0.35671(11) 0.29227(9) 0.63726(12) 0.0315(4) Uani 1 1 d . . . . .
H40 H 0.4060 0.2744 0.6475 0.038 Uiso 1 1 calc R U . . .
C41 C 0.29014(10) 0.27093(8) 0.56973(11) 0.0284(3) Uani 1 1 d . . . . .
C42 C 0.21650(10) 0.29814(8) 0.55722(10) 0.0254(3) Uani 1 1 d . . . . .
C43 C 0.09480(11) 0.21151(8) 0.37432(11) 0.0304(4) Uani 1 1 d . . . . .
H43 H 0.0445 0.2270 0.3646 0.036 Uiso 1 1 calc R U . . .
C44 C 0.10507(12) 0.16829(9) 0.32084(12) 0.0345(4) Uani 1 1 d . . . . .
C45 C 0.18098(13) 0.14343(9) 0.33820(14) 0.0389(5) Uani 1 1 d . . . . .
H45 H 0.1877 0.1138 0.3024 0.047 Uiso 1 1 calc R U . . .
C46 C 0.24272(13) 0.16146(9) 0.40438(14) 0.0371(4) Uani 1 1 d . . . . .
H46 H 0.2922 0.1436 0.4153 0.045 Uiso 1 1 calc R U . . .
C47 C 0.23517(11) 0.20705(8) 0.45863(12) 0.0303(4) Uani 1 1 d . . . . .
C48 C 0.15848(11) 0.23114(8) 0.44100(11) 0.0276(3) Uani 1 1 d . . . . .
C49 C 0.07551(10) 0.29654(8) 0.48345(10) 0.0259(3) Uani 1 1 d . . . . .
C50 C 0.03461(11) 0.26022(9) 0.51583(12) 0.0306(4) Uani 1 1 d . . . . .
H50 H 0.0565 0.2225 0.5444 0.037 Uiso 1 1 calc R U . . .
C51 C -0.03897(12) 0.27972(10) 0.50588(13) 0.0366(4) Uani 1 1 d . . . . .
H51 H -0.0680 0.2551 0.5275 0.044 Uiso 1 1 calc R U . . .
C52 C -0.07012(12) 0.33494(10) 0.46459(12) 0.0372(4) Uani 1 1 d . . . . .
H52 H -0.1208 0.3478 0.4575 0.045 Uiso 1 1 calc R U . . .
C53 C -0.02782(12) 0.37165(10) 0.43345(12) 0.0375(4) Uani 1 1 d . . . . .
H53 H -0.0492 0.4098 0.4058 0.045 Uiso 1 1 calc R U . . .
C54 C 0.04541(11) 0.35241(9) 0.44295(11) 0.0322(4) Uani 1 1 d . . . . .
H54 H 0.0748 0.3772 0.4219 0.039 Uiso 1 1 calc R U . . .
N14 N 0.10173(8) 0.46626(7) 0.10780(10) 0.0277(3) Uani 1 1 d . . . . .
N15 N -0.14899(10) 0.34542(9) -0.12049(11) 0.0394(4) Uani 1 1 d D . . . .
H15A H -0.1848(12) 0.3312(13) -0.1073(17) 0.059 Uiso 1 1 d D U . . .
H15B H -0.1427(17) 0.3318(13) -0.1620(12) 0.059 Uiso 1 1 d D U . . .
N16 N 0.09253(10) 0.56237(9) 0.38339(11) 0.0388(4) Uani 1 1 d D . . . .
H16A H 0.1304(12) 0.5883(11) 0.4058(16) 0.058 Uiso 1 1 d D U . . .
H16B H 0.0518(11) 0.5594(14) 0.3938(18) 0.058 Uiso 1 1 d D U . . .
C55 C -0.09202(10) 0.39316(8) 0.00960(11) 0.0290(4) Uani 1 1 d . . . . .
H55 H -0.1369 0.3845 0.0192 0.035 Uiso 1 1 calc R U . . .
C56 C -0.08947(11) 0.37483(9) -0.06300(12) 0.0307(4) Uani 1 1 d . . . . .
C57 C -0.02104(11) 0.38739(8) -0.07690(12) 0.0309(4) Uani 1 1 d . . . . .
H57 H -0.0196 0.3757 -0.1266 0.037 Uiso 1 1 calc R U . . .
C58 C 0.04116(10) 0.41572(8) -0.01948(12) 0.0293(4) Uani 1 1 d . . . . .
H58 H 0.0866 0.4224 -0.0288 0.035 Uiso 1 1 calc R U . . .
C59 C 0.04010(10) 0.43578(8) 0.05481(11) 0.0266(3) Uani 1 1 d . . . . .
C60 C -0.02918(10) 0.42390(8) 0.06746(11) 0.0261(3) Uani 1 1 d . . . . .
C61 C 0.03125(10) 0.50069(9) 0.26485(11) 0.0298(4) Uani 1 1 d . . . . .
H61 H -0.0117 0.4921 0.2779 0.036 Uiso 1 1 calc R U . . .
C62 C 0.09373(11) 0.53714(9) 0.31691(12) 0.0328(4) Uani 1 1 d . . . . .
C63 C 0.15995(11) 0.54759(9) 0.29817(12) 0.0343(4) Uani 1 1 d . . . . .
H63 H 0.2025 0.5720 0.3334 0.041 Uiso 1 1 calc R U . . .
C64 C 0.16180(10) 0.52281(9) 0.23061(12) 0.0322(4) Uani 1 1 d . . . . .
H64 H 0.2064 0.5293 0.2198 0.039 Uiso 1 1 calc R U . . .
C65 C 0.09858(10) 0.48722(8) 0.17543(11) 0.0277(3) Uani 1 1 d . . . . .
C66 C 0.03251(10) 0.47739(8) 0.19457(11) 0.0268(3) Uani 1 1 d . . . . .
C67 C -0.09958(10) 0.43693(9) 0.15316(11) 0.0291(4) Uani 1 1 d . . . . .
C68 C -0.11279(12) 0.38078(11) 0.18378(13) 0.0392(4) Uani 1 1 d . . . . .
H68 H -0.0766 0.3470 0.1959 0.047 Uiso 1 1 calc R U . . .
C69 C -0.18042(13) 0.37448(12) 0.19667(15) 0.0466(5) Uani 1 1 d . . . . .
H69 H -0.1903 0.3363 0.2183 0.056 Uiso 1 1 calc R U . . .
C70 C -0.23316(11) 0.42375(12) 0.17805(13) 0.0418(5) Uani 1 1 d . . . . .
H70 H -0.2793 0.4192 0.1867 0.050 Uiso 1 1 calc R U . . .
C71 C -0.21918(11) 0.47946(10) 0.14702(12) 0.0354(4) Uani 1 1 d . . . . .
H71 H -0.2557 0.5130 0.1341 0.043 Uiso 1 1 calc R U . . .
C72 C -0.15162(10) 0.48661(9) 0.13452(11) 0.0308(4) Uani 1 1 d . . . . .
H72 H -0.1414 0.5250 0.1135 0.037 Uiso 1 1 calc R U . . .
O1 O 0.20125(11) 0.66914(10) 0.43182(13) 0.0633(5) Uani 1 1 d D . . . .
H1C H 0.176(2) 0.6907(14) 0.3892(12) 0.095 Uiso 1 1 d D U . . .
H1D H 0.218(2) 0.6972(12) 0.4673(15) 0.095 Uiso 1 1 d D U . . .
O2 O 0.68237(10) 0.09811(8) 0.46995(10) 0.0468(4) Uani 1 1 d D . . . .
H2C H 0.7002(15) 0.1347(7) 0.4704(16) 0.047 Uiso 1 1 d D U . . .
H2D H 0.6578(17) 0.0988(13) 0.4993(17) 0.070 Uiso 1 1 d D U . . .
O3 O 0.5600(4) 0.0865(3) 0.5348(5) 0.0404(12) Uani 0.545(5) 1 d D . P A 1
H3C H 0.526(2) 0.075(2) 0.4895(15) 0.061 Uiso 0.545(5) 1 d D U P A 1
H3D H 0.563(4) 0.0552(17) 0.565(2) 0.061 Uiso 0.545(5) 1 d D U P A 1
O4 O 0.63019(19) 0.22254(17) 0.74474(19) 0.0514(10) Uani 0.545(5) 1 d D . P A 1
H4C H 0.662(2) 0.2434(19) 0.7837(10) 0.077 Uiso 0.545(5) 1 d D U P A 1
H4D H 0.5880(16) 0.221(3) 0.749(3) 0.077 Uiso 0.545(5) 1 d D U P A 1
O3' O 0.5785(5) 0.0730(5) 0.5340(6) 0.060(2) Uani 0.455(5) 1 d D U P A 2
H3E H 0.579(5) 0.0368(14) 0.554(4) 0.090 Uiso 0.455(5) 1 d D U P A 2
H3F H 0.591(3) 0.098(3) 0.573(3) 0.090 Uiso 0.455(5) 1 d D U P A 2
O4' O 0.7323(3) 0.2256(2) 0.7773(3) 0.0390(13) Uani 0.288(3) 1 d . U P B 2
H4E H 0.7679 0.2186 0.8225 0.059 Uiso 0.288(3) 1 d R U P B 2
H4F H 0.6939 0.2346 0.7881 0.059 Uiso 0.288(3) 1 d DR U P B 2
O5' O 0.5945(4) 0.1644(3) 0.6413(4) 0.0548(15) Uani 0.288(3) 1 d D U P B 2
H5E H 0.587(7) 0.1253(11) 0.636(6) 0.082 Uiso 0.288(3) 1 d D U P B 2
H5F H 0.597(9) 0.174(5) 0.687(4) 0.082 Uiso 0.288(3) 1 d D U P B 2
O5 O 0.5919(8) 0.1954(5) 0.6873(8) 0.0548(15) Uani 0.168(4) 1 d . . P C 3
H5C H 0.5706 0.1908 0.7191 0.082 Uiso 0.168(4) 1 d R U P C 3
H5D H 0.6398 0.1929 0.7163 0.082 Uiso 0.168(4) 1 d DR U P C 3

loop_
_atom_site_aniso_label
_atom_site_aniso_U_11
_atom_site_aniso_U_22
_atom_site_aniso_U_33
_atom_site_aniso_U_23
_atom_site_aniso_U_13
_atom_site_aniso_U_12
Cl1 0.0341(2) 0.0354(2) 0.0417(3) 0.00112(18) 0.0212(2) 0.00053(17)
Cl2 0.0363(3) 0.0506(3) 0.0711(4) -0.0090(3) 0.0250(3) 0.0049(2)
Cl3 0.0789(5) 0.0426(3) 0.0559(4) -0.0170(3) 0.0258(3) -0.0054(3)
Cl4 0.0325(3) 0.0870(5) 0.0503(3) -0.0289(3) 0.0036(2) 0.0056(3)
N1 0.0230(7) 0.0379(8) 0.0285(7) -0.0059(6) 0.0133(6) -0.0074(6)
N2 0.0248(7) 0.0439(9) 0.0346(8) -0.0117(7) 0.0147(7) -0.0132(6)
N3 0.0517(12) 0.0851(17) 0.0599(13) 0.0313(12) 0.0371(11) 0.0166(12)
N4 0.0316(9) 0.0544(11) 0.0352(9) 0.0028(8) 0.0086(7) -0.0030(8)
C1 0.0326(9) 0.0457(11) 0.0377(10) -0.0008(8) 0.0210(8) -0.0038(8)
C2 0.0404(11) 0.0541(13) 0.0410(11) 0.0033(9) 0.0248(9) -0.0017(9)
C3 0.0400(11) 0.0524(12) 0.0393(11) 0.0012(9) 0.0245(9) -0.0090(9)
C4 0.0330(10) 0.0485(11) 0.0375(10) -0.0098(9) 0.0220(8) -0.0154(8)
C5 0.0265(8) 0.0402(10) 0.0327(9) -0.0096(8) 0.0153(7) -0.0121(7)
C6 0.0305(9) 0.0380(9) 0.0296(9) -0.0082(7) 0.0172(7) -0.0100(7)
C7 0.0260(8) 0.0402(10) 0.0303(9) -0.0069(7) 0.0116(7) -0.0069(7)
C8 0.0289(9) 0.0428(10) 0.0298(9) -0.0060(8) 0.0071(7) -0.0082(8)
C9 0.0246(9) 0.0522(12) 0.0366(10) -0.0031(9) 0.0059(8) -0.0040(8)
C10 0.0221(8) 0.0525(12) 0.0408(11) -0.0091(9) 0.0103(8) -0.0085(8)
C11 0.0228(8) 0.0419(10) 0.0321(9) -0.0105(8) 0.0106(7) -0.0107(7)
C12 0.0241(8) 0.0380(9) 0.0282(9) -0.0102(7) 0.0106(7) -0.0087(7)
C13 0.0231(8) 0.0400(9) 0.0275(8) 0.0027(7) 0.0127(7) -0.0030(7)
C14 0.0341(10) 0.0509(12) 0.0325(10) -0.0016(8) 0.0172(8) 0.0010(9)
C15 0.0401(11) 0.0641(14) 0.0434(12) 0.0144(10) 0.0276(10) 0.0156(10)
C16 0.0305(10) 0.0566(13) 0.0656(15) 0.0323(12) 0.0290(10) 0.0115(9)
C17 0.0240(9) 0.0413(11) 0.0596(13) 0.0190(10) 0.0117(9) -0.0037(8)
C18 0.0269(9) 0.0363(10) 0.0378(10) 0.0050(8) 0.0107(8) -0.0031(7)
N5 0.0207(6) 0.0232(6) 0.0275(7) -0.0021(5) 0.0113(5) 0.0015(5)
N6 0.0232(7) 0.0304(7) 0.0352(8) -0.0049(6) 0.0139(6) -0.0006(6)
N7 0.0305(8) 0.0399(9) 0.0359(9) 0.0116(7) 0.0145(7) 0.0031(7)
N8 0.0338(9) 0.0504(11) 0.0508(11) 0.0221(9) 0.0174(8) 0.0138(8)
C19 0.0238(8) 0.0265(8) 0.0338(9) 0.0003(7) 0.0124(7) 0.0028(6)
C20 0.0289(9) 0.0326(9) 0.0422(11) 0.0085(8) 0.0129(8) 0.0057(7)
C21 0.0264(9) 0.0419(11) 0.0558(13) 0.0154(9) 0.0147(9) 0.0126(8)
C22 0.0244(9) 0.0380(10) 0.0520(12) 0.0050(9) 0.0164(9) 0.0074(7)
C23 0.0231(8) 0.0275(8) 0.0347(9) -0.0032(7) 0.0125(7) 0.0017(6)
C24 0.0219(7) 0.0231(7) 0.0273(8) -0.0035(6) 0.0084(6) 0.0016(6)
C25 0.0237(8) 0.0293(8) 0.0280(8) 0.0000(6) 0.0120(7) 0.0007(6)
C26 0.0268(8) 0.0321(9) 0.0275(8) -0.0004(7) 0.0102(7) -0.0026(7)
C27 0.0327(9) 0.0356(9) 0.0307(9) -0.0009(7) 0.0163(8) -0.0046(7)
C28 0.0280(8) 0.0348(9) 0.0334(9) -0.0046(7) 0.0177(7) -0.0042(7)
C29 0.0244(8) 0.0270(8) 0.0293(8) -0.0062(6) 0.0130(7) -0.0019(6)
C30 0.0229(8) 0.0254(8) 0.0246(8) -0.0048(6) 0.0107(6) -0.0016(6)
C31 0.0200(7) 0.0220(7) 0.0258(8) 0.0012(6) 0.0098(6) 0.0018(6)
C32 0.0301(9) 0.0286(8) 0.0309(9) -0.0043(7) 0.0131(7) -0.0039(7)
C33 0.0253(8) 0.0351(9) 0.0326(9) 0.0004(7) 0.0083(7) -0.0072(7)
C34 0.0215(8) 0.0337(9) 0.0373(9) 0.0081(7) 0.0134(7) 0.0025(7)
C35 0.0277(8) 0.0261(8) 0.0361(9) 0.0017(7) 0.0175(7) 0.0029(6)
C36 0.0232(8) 0.0233(7) 0.0298(8) -0.0010(6) 0.0121(7) 0.0001(6)
N9 0.0271(7) 0.0227(6) 0.0302(7) -0.0001(5) 0.0139(6) 0.0004(5)
N10 0.0338(8) 0.0237(7) 0.0409(9) 0.0058(6) 0.0210(7) 0.0032(6)
N11 0.0279(8) 0.0377(8) 0.0287(8) -0.0035(6) 0.0093(6) -0.0040(6)
N12 0.0524(11) 0.0352(9) 0.0469(10) -0.0155(8) 0.0289(9) -0.0128(8)
N13 0.0195(7) 0.0272(7) 0.0345(8) 0.0008(6) 0.0123(6) 0.0010(5)
C37 0.0262(8) 0.0254(8) 0.0290(8) 0.0025(6) 0.0118(7) 0.0000(6)
C38 0.0283(8) 0.0279(8) 0.0276(8) 0.0054(6) 0.0123(7) -0.0019(6)
C39 0.0254(8) 0.0312(9) 0.0316(9) 0.0064(7) 0.0083(7) -0.0030(7)
C40 0.0271(8) 0.0298(9) 0.0383(10) 0.0103(7) 0.0140(8) 0.0024(7)
C41 0.0281(8) 0.0241(8) 0.0362(9) 0.0061(7) 0.0164(7) 0.0011(6)
C42 0.0262(8) 0.0227(7) 0.0290(8) 0.0041(6) 0.0129(7) -0.0011(6)
C43 0.0369(9) 0.0240(8) 0.0359(9) -0.0017(7) 0.0208(8) -0.0053(7)
C44 0.0464(11) 0.0254(8) 0.0406(10) -0.0048(7) 0.0267(9) -0.0090(8)
C45 0.0516(12) 0.0276(9) 0.0502(12) -0.0073(8) 0.0337(10) -0.0048(8)
C46 0.0437(11) 0.0255(8) 0.0537(12) -0.0027(8) 0.0316(10) 0.0004(8)
C47 0.0344(9) 0.0221(8) 0.0412(10) 0.0017(7) 0.0224(8) 0.0001(7)
C48 0.0352(9) 0.0200(7) 0.0337(9) 0.0005(6) 0.0203(8) -0.0017(6)
C49 0.0255(8) 0.0256(8) 0.0269(8) -0.0040(6) 0.0109(7) 0.0005(6)
C50 0.0314(9) 0.0268(8) 0.0357(9) -0.0010(7) 0.0157(8) -0.0013(7)
C51 0.0336(10) 0.0355(10) 0.0465(11) -0.0036(8) 0.0224(9) -0.0034(8)
C52 0.0291(9) 0.0441(11) 0.0383(10) -0.0035(8) 0.0138(8) 0.0056(8)
C53 0.0389(10) 0.0394(10) 0.0344(10) 0.0048(8) 0.0153(8) 0.0121(8)
C54 0.0360(9) 0.0316(9) 0.0315(9) 0.0021(7) 0.0165(8) 0.0031(7)
N14 0.0205(7) 0.0248(7) 0.0385(8) 0.0028(6) 0.0130(6) 0.0036(5)
N15 0.0355(9) 0.0466(10) 0.0381(9) -0.0035(8) 0.0171(8) -0.0122(7)
N16 0.0289(8) 0.0469(10) 0.0363(9) -0.0054(7) 0.0088(7) 0.0022(7)
C55 0.0229(8) 0.0288(8) 0.0372(9) 0.0024(7) 0.0143(7) -0.0009(6)
C56 0.0280(8) 0.0270(8) 0.0372(10) 0.0023(7) 0.0133(8) -0.0009(7)
C57 0.0323(9) 0.0269(8) 0.0380(10) -0.0001(7) 0.0191(8) 0.0020(7)
C58 0.0264(8) 0.0239(8) 0.0432(10) 0.0008(7) 0.0201(8) 0.0029(6)
C59 0.0209(7) 0.0231(7) 0.0374(9) 0.0018(6) 0.0135(7) 0.0026(6)
C60 0.0227(8) 0.0226(7) 0.0355(9) 0.0027(6) 0.0143(7) 0.0035(6)
C61 0.0220(8) 0.0305(9) 0.0357(9) 0.0011(7) 0.0107(7) 0.0047(6)
C62 0.0263(9) 0.0332(9) 0.0350(10) 0.0012(7) 0.0085(7) 0.0071(7)
C63 0.0219(8) 0.0336(9) 0.0404(10) -0.0025(8) 0.0055(7) 0.0022(7)
C64 0.0187(8) 0.0326(9) 0.0431(10) 0.0005(8) 0.0104(7) 0.0024(7)
C65 0.0194(7) 0.0256(8) 0.0375(9) 0.0023(7) 0.0111(7) 0.0036(6)
C66 0.0198(7) 0.0252(8) 0.0348(9) 0.0027(7) 0.0104(7) 0.0040(6)
C67 0.0204(8) 0.0364(9) 0.0330(9) -0.0005(7) 0.0134(7) 0.0005(7)
C68 0.0316(10) 0.0437(11) 0.0468(12) 0.0092(9) 0.0205(9) 0.0026(8)
C69 0.0346(11) 0.0584(14) 0.0536(13) 0.0134(11) 0.0248(10) -0.0011(9)
C70 0.0258(9) 0.0684(14) 0.0354(10) -0.0001(10) 0.0167(8) -0.0004(9)
C71 0.0223(8) 0.0501(11) 0.0337(10) -0.0059(8) 0.0113(7) 0.0045(8)
C72 0.0230(8) 0.0365(9) 0.0327(9) -0.0035(7) 0.0112(7) 0.0026(7)
O1 0.0380(9) 0.0633(12) 0.0717(13) -0.0243(10) 0.0051(9) 0.0060(8)
O2 0.0459(9) 0.0488(9) 0.0400(8) -0.0044(7) 0.0118(7) 0.0115(7)
O3 0.036(3) 0.0348(19) 0.049(2) 0.0100(16) 0.0156(18) 0.0127(16)
O4 0.0499(19) 0.072(2) 0.0386(17) 0.0063(14) 0.0243(15) -0.0155(16)
O3' 0.047(4) 0.070(5) 0.045(3) -0.008(4) 0.002(3) -0.024(4)
O4' 0.043(3) 0.030(2) 0.055(3) -0.007(2) 0.031(3) -0.009(2)
O5' 0.047(3) 0.056(3) 0.058(4) 0.002(2) 0.018(3) 0.004(3)
O5 0.047(3) 0.056(3) 0.058(4) 0.002(2) 0.018(3) 0.004(3)

loop_
_atom_type_symbol
_atom_type_description
_atom_type_scat_dispersion_real
_atom_type_scat_dispersion_imag
_atom_type_scat_source
C C 0.0000 0.0005 'International Tables Vol C Tables 4.2.6.8 and 6.1.1.4'
H H 0.0000 0.0000 'International Tables Vol C Tables 4.2.6.8 and 6.1.1.4'
N N 0.0007 0.0010 'International Tables Vol C Tables 4.2.6.8 and 6.1.1.4'
O O 0.0018 0.0019 'International Tables Vol C Tables 4.2.6.8 and 6.1.1.4'
Cl Cl 0.0556 0.0533 'International Tables Vol C Tables 4.2.6.8 and 6.1.1.4'

loop_
_geom_angle_atom_site_label_1
_geom_angle_atom_site_label_2
_geom_angle_atom_site_label_3
_geom_angle
C12 N1 C6 122.39(15)
C12 N1 C13 119.41(15)
C6 N1 C13 118.18(15)
C5 N2 C11 118.77(16)
C2 N3 H3A 119(3)
C2 N3 H3B 124(2)
H3A N3 H3B 117(3)
C8 N4 H4A 117(2)
C8 N4 H4B 118(2)
H4A N4 H4B 120(3)
C6 C1 C2 120.33(18)
C6 C1 H1 119.8
C2 C1 H1 119.8
N3 C2 C1 121.55(19)
N3 C2 C3 119.33(19)
C1 C2 C3 119.1(2)
C4 C3 C2 120.38(19)
C4 C3 H3 119.8
C2 C3 H3 119.8
C3 C4 C5 121.68(17)
C3 C4 H4 119.2
C5 C4 H4 119.2
N2 C5 C4 120.10(17)
N2 C5 C6 122.58(17)
C4 C5 C6 117.32(18)
C1 C6 N1 122.18(16)
C1 C6 C5 121.16(17)
N1 C6 C5 116.66(17)
C12 C7 C8 119.84(17)
C12 C7 H7 120.1
C8 C7 H7 120.1
N4 C8 C7 121.00(18)
N4 C8 C9 119.71(19)
C7 C8 C9 119.30(18)
C10 C9 C8 120.4(2)
C10 C9 H9 119.8
C8 C9 H9 119.8
C9 C10 C11 121.64(18)
C9 C10 H10 119.2
C11 C10 H10 119.2
N2 C11 C10 119.49(17)
N2 C11 C12 123.12(18)
C10 C11 C12 117.39(18)
N1 C12 C7 122.29(16)
N1 C12 C11 116.37(17)
C7 C12 C11 121.34(18)
C18 C13 C14 122.67(17)
C18 C13 N1 118.27(16)
C14 C13 N1 119.05(17)
C13 C14 C15 118.5(2)
C13 C14 H14 120.8
C15 C14 H14 120.8
C16 C15 C14 119.8(2)
C16 C15 H15 120.1
C14 C15 H15 120.1
C15 C16 C17 120.85(18)
C15 C16 H16 119.6
C17 C16 H16 119.6
C16 C17 C18 120.5(2)
C16 C17 H17 119.8
C18 C17 H17 119.8
C13 C18 C17 117.7(2)
C13 C18 H18 121.2
C17 C18 H18 121.2
C30 N5 C24 121.83(14)
C30 N5 C31 118.32(13)
C24 N5 C31 119.78(14)
C23 N6 C29 118.65(15)
C26 N7 H7A 119.1(19)
C26 N7 H7B 116.0(19)
H7A N7 H7B 120(3)
C20 N8 H8A 119(2)
C20 N8 H8B 122(2)
H8A N8 H8B 118(3)
C24 C19 C20 119.73(16)
C24 C19 H19 120.1
C20 C19 H19 120.1
N8 C20 C19 121.83(18)
N8 C20 C21 118.90(18)
C19 C20 C21 119.26(18)
C22 C21 C20 120.99(18)
C22 C21 H21 119.5
C20 C21 H21 119.5
C21 C22 C23 121.17(17)
C21 C22 H22 119.4
C23 C22 H22 119.4
N6 C23 C22 119.26(16)
N6 C23 C24 123.17(16)
C22 C23 C24 117.55(16)
C19 C24 N5 122.30(15)
C19 C24 C23 121.24(16)
N5 C24 C23 116.46(15)
C30 C25 C26 119.99(16)
C30 C25 H25 120.0
C26 C25 H25 120.0
N7 C26 C25 120.40(16)
N7 C26 C27 120.04(16)
C25 C26 C27 119.55(17)
C28 C27 C26 120.48(17)
C28 C27 H27 119.8
C26 C27 H27 119.8
C27 C28 C29 120.94(16)
C27 C28 H28 119.5
C29 C28 H28 119.5
N6 C29 C28 119.29(15)
N6 C29 C30 122.55(16)
C28 C29 C30 118.14(16)
N5 C30 C25 122.01(15)
N5 C30 C29 117.23(15)
C25 C30 C29 120.73(15)
C36 C31 C32 121.83(15)
C36 C31 N5 119.32(14)
C32 C31 N5 118.79(14)
C31 C32 C33 118.67(16)
C31 C32 H32 120.7
C33 C32 H32 120.7
C34 C33 C32 120.12(16)
C34 C33 H33 119.9
C32 C33 H33 119.9
C35 C34 C33 120.49(16)
C35 C34 H34 119.8
C33 C34 H34 119.8
C34 C35 C36 119.99(16)
C34 C35 H35 120.0
C36 C35 H35 120.0
C31 C36 C35 118.89(16)
C31 C36 H36 120.6
C35 C36 H36 120.6
C42 N9 C48 121.62(15)
C42 N9 C49 119.26(14)
C48 N9 C49 119.08(15)
C47 N10 C41 118.74(16)
C38 N11 H11A 119.3(18)
C38 N11 H11B 119.0(18)
H11A N11 H11B 122(3)
C44 N12 H12A 122(2)
C44 N12 H12B 120(2)
H12A N12 H12B 119(3)
C60 N13 C66 121.56(14)
C60 N13 C67 119.26(14)
C66 N13 C67 118.95(15)
C42 C37 C38 119.90(16)
C42 C37 H37 120.0
C38 C37 H37 120.0
N11 C38 C37 119.95(16)
N11 C38 C39 120.56(17)
C37 C38 C39 119.49(17)
C40 C39 C38 120.33(17)
C40 C39 H39 119.8
C38 C39 H39 119.8
C39 C40 C41 121.35(17)
C39 C40 H40 119.3
C41 C40 H40 119.3
N10 C41 C40 119.71(16)
N10 C41 C42 122.59(17)
C40 C41 C42 117.70(16)
N9 C42 C37 121.66(15)
N9 C42 C41 117.20(15)
C37 C42 C41 121.14(16)
C48 C43 C44 119.31(18)
C48 C43 H43 120.3
C44 C43 H43 120.3
N12 C44 C43 121.32(19)
N12 C44 C45 119.09(18)
C43 C44 C45 119.58(19)
C46 C45 C44 120.95(18)
C46 C45 H45 119.5
C44 C45 H45 119.5
C45 C46 C47 121.14(19)
C45 C46 H46 119.4
C47 C46 H46 119.4
N10 C47 C46 119.63(17)
N10 C47 C48 123.01(16)
C46 C47 C48 117.34(18)
C43 C48 N9 121.66(16)
C43 C48 C47 121.61(16)
N9 C48 C47 116.73(16)
C50 C49 C54 121.55(17)
C50 C49 N9 118.37(16)
C54 C49 N9 120.07(16)
C49 C50 C51 118.88(18)
C49 C50 H50 120.6
C51 C50 H50 120.6
C52 C51 C50 120.13(18)
C52 C51 H51 119.9
C50 C51 H51 119.9
C51 C52 C53 120.43(18)
C51 C52 H52 119.8
C53 C52 H52 119.8
C54 C53 C52 119.73(19)
C54 C53 H53 120.1
C52 C53 H53 120.1
C53 C54 C49 119.26(18)
C53 C54 H54 120.4
C49 C54 H54 120.4
C65 N14 C59 118.31(15)
C56 N15 H15A 117(2)
C56 N15 H15B 118(2)
H15A N15 H15B 122(3)
C62 N16 H16A 112(2)
C62 N16 H16B 121(2)
H16A N16 H16B 126(3)
C60 C55 C56 120.04(16)
C60 C55 H55 120.0
C56 C55 H55 120.0
N15 C56 C55 121.89(17)
N15 C56 C57 118.37(17)
C55 C56 C57 119.74(17)
C58 C57 C56 120.21(17)
C58 C57 H57 119.9
C56 C57 H57 119.9
C57 C58 C59 121.46(16)
C57 C58 H58 119.3
C59 C58 H58 119.3
N14 C59 C58 118.95(15)
N14 C59 C60 123.23(16)
C58 C59 C60 117.78(16)
N13 C60 C55 122.39(15)
N13 C60 C59 116.88(16)
C55 C60 C59 120.73(16)
C66 C61 C62 119.65(17)
C66 C61 H61 120.2
C62 C61 H61 120.2
N16 C62 C61 120.87(18)
N16 C62 C63 119.53(18)
C61 C62 C63 119.61(17)
C64 C63 C62 120.29(17)
C64 C63 H63 119.9
C62 C63 H63 119.9
C63 C64 C65 121.54(17)
C63 C64 H64 119.2
C65 C64 H64 119.2
N14 C65 C64 119.22(16)
N14 C65 C66 123.08(16)
C64 C65 C66 117.67(17)
N13 C66 C61 121.92(15)
N13 C66 C65 116.90(16)
C61 C66 C65 121.17(16)
C68 C67 C72 121.81(17)
C68 C67 N13 119.79(16)
C72 C67 N13 118.41(16)
C67 C68 C69 118.7(2)
C67 C68 H68 120.7
C69 C68 H68 120.7
C70 C69 C68 120.1(2)
C70 C69 H69 119.9
C68 C69 H69 119.9
C71 C70 C69 120.36(18)
C71 C70 H70 119.8
C69 C70 H70 119.8
C70 C71 C72 120.12(18)
C70 C71 H71 119.9
C72 C71 H71 119.9
C67 C72 C71 118.88(18)
C67 C72 H72 120.6
C71 C72 H72 120.6
H1C O1 H1D 103(2)
H2C O2 H2D 108(2)
H3C O3 H3D 103(2)
H4C O4 H4D 109(3)
H3E O3' H3F 105(3)
H4E O4' H4F 103.2
H5E O5' H5F 108(3)
H5C O5 H5D 104.8

loop_
_geom_bond_atom_site_label_1
_geom_bond_atom_site_label_2
_geom_bond_distance
N1 C12 1.372(3)
N1 C6 1.380(2)
N1 C13 1.447(2)
N2 C5 1.331(3)
N2 C11 1.340(3)
N3 C2 1.326(3)
N3 H3A 0.863(10)
N3 H3B 0.854(9)
N4 C8 1.335(3)
N4 H4A 0.857(10)
N4 H4B 0.862(10)
C1 C6 1.376(3)
C1 C2 1.400(3)
C1 H1 0.9500
C2 C3 1.447(3)
C3 C4 1.347(3)
C3 H3 0.9500
C4 C5 1.427(3)
C4 H4 0.9500
C5 C6 1.442(2)
C7 C12 1.382(3)
C7 C8 1.399(3)
C7 H7 0.9500
C8 C9 1.440(3)
C9 C10 1.351(3)
C9 H9 0.9500
C10 C11 1.420(3)
C10 H10 0.9500
C11 C12 1.435(2)
C13 C18 1.380(3)
C13 C14 1.380(3)
C14 C15 1.386(3)
C14 H14 0.9500
C15 C16 1.375(4)
C15 H15 0.9500
C16 C17 1.376(4)
C16 H16 0.9500
C17 C18 1.389(3)
C17 H17 0.9500
C18 H18 0.9500
N5 C30 1.375(2)
N5 C24 1.383(2)
N5 C31 1.4482(19)
N6 C23 1.332(2)
N6 C29 1.342(2)
N7 C26 1.346(2)
N7 H7A 0.851(10)
N7 H7B 0.856(10)
N8 C20 1.329(3)
N8 H8A 0.854(10)
N8 H8B 0.861(10)
C19 C24 1.378(2)
C19 C20 1.406(3)
C19 H19 0.9500
C20 C21 1.435(3)
C21 C22 1.343(3)
C21 H21 0.9500
C22 C23 1.428(3)
C22 H22 0.9500
C23 C24 1.438(2)
C25 C30 1.385(2)
C25 C26 1.397(2)
C25 H25 0.9500
C26 C27 1.434(2)
C27 C28 1.358(3)
C27 H27 0.9500
C28 C29 1.423(2)
C28 H28 0.9500
C29 C30 1.434(2)
C31 C36 1.378(2)
C31 C32 1.386(2)
C32 C33 1.390(3)
C32 H32 0.9500
C33 C34 1.384(3)
C33 H33 0.9500
C34 C35 1.382(3)
C34 H34 0.9500
C35 C36 1.392(2)
C35 H35 0.9500
C36 H36 0.9500
N9 C42 1.378(2)
N9 C48 1.380(2)
N9 C49 1.451(2)
N10 C47 1.329(3)
N10 C41 1.342(2)
N11 C38 1.335(2)
N11 H11A 0.857(10)
N11 H11B 0.869(10)
N12 C44 1.330(3)
N12 H12A 0.854(10)
N12 H12B 0.867(10)
N13 C60 1.377(2)
N13 C66 1.381(2)
N13 C67 1.456(2)
C37 C42 1.379(2)
C37 C38 1.406(2)
C37 H37 0.9500
C38 C39 1.432(3)
C39 C40 1.356(3)
C39 H39 0.9500
C40 C41 1.425(3)
C40 H40 0.9500
C41 C42 1.433(2)
C43 C48 1.378(3)
C43 C44 1.406(2)
C43 H43 0.9500
C44 C45 1.434(3)
C45 C46 1.345(3)
C45 H45 0.9500
C46 C47 1.429(3)
C46 H46 0.9500
C47 C48 1.441(3)
C49 C50 1.381(2)
C49 C54 1.386(3)
C50 C51 1.387(3)
C50 H50 0.9500
C51 C52 1.384(3)
C51 H51 0.9500
C52 C53 1.390(3)
C52 H52 0.9500
C53 C54 1.382(3)
C53 H53 0.9500
C54 H54 0.9500
N14 C65 1.334(2)
N14 C59 1.335(2)
N15 C56 1.336(3)
N15 H15A 0.859(10)
N15 H15B 0.863(10)
N16 C62 1.332(3)
N16 H16A 0.860(10)
N16 H16B 0.866(10)
C55 C60 1.385(3)
C55 C56 1.398(3)
C55 H55 0.9500
C56 C57 1.438(2)
C57 C58 1.352(3)
C57 H57 0.9500
C58 C59 1.427(3)
C58 H58 0.9500
C59 C60 1.439(2)
C61 C66 1.382(3)
C61 C62 1.404(3)
C61 H61 0.9500
C62 C63 1.441(3)
C63 C64 1.352(3)
C63 H63 0.9500
C64 C65 1.421(3)
C64 H64 0.9500
C65 C66 1.440(2)
C67 C68 1.378(3)
C67 C72 1.382(3)
C68 C69 1.395(3)
C68 H68 0.9500
C69 C70 1.384(3)
C69 H69 0.9500
C70 C71 1.378(3)
C70 H70 0.9500
C71 C72 1.392(2)
C71 H71 0.9500
C72 H72 0.9500
O1 H1C 0.858(10)
O1 H1D 0.840(10)
O2 H2C 0.844(10)
O2 H2D 0.839(10)
O3 H3C 0.846(10)
O3 H3D 0.846(10)
O4 H4C 0.841(10)
O4 H4D 0.829(10)
O3' H3E 0.842(10)
O3' H3F 0.847(10)
O4' H4E 0.8362
O4' H4F 0.8464
O5' H5E 0.839(10)
O5' H5F 0.839(10)
O5 H5C 0.8343
O5 H5D 0.8416
